data_7242846
loop_
_publ_author_name
'Owczarek, Magdalena'
'Szklarz, Przemys\/law'
'Jakubas, Ryszard'

_publ_section_title
;
 Towards ferroelectricity-inducing chains of halogenoantimonates(iii) and
 halogenobismuthates(iii)
;
_journal_issue 29
_journal_name_full 'RSC Advances'
_journal_page_first 17574
_journal_page_last 17586
_journal_paper_doi 10.1039/D0RA10151F
_journal_volume 11
_journal_year 2021
_chemical_formula_moiety 'Cl5 Sb, 2(C5 H8 N3), H2 O'
_chemical_formula_sum 'C10 H18 Cl5 N6 O Sb'
_chemical_formula_weight 537.30
_space_group_crystal_system monoclinic
_space_group_IT_number 11
_space_group_name_Hall '-P 2yb'
_space_group_name_H-M_alt 'P 1 21/m 1'
_atom_sites_solution_hydrogens mixed
_atom_sites_solution_primary heavy
_audit_creation_date 2020-06-04
_audit_creation_method
;
Olex2 1.2
(compiled 2018.05.29 svn.r3508 for OlexSys, GUI svn.r5506)
;
_audit_update_record
;
2020-08-15 deposited with the CCDC.	2021-05-06 downloaded from the CCDC.
;
_cell_angle_alpha 90
_cell_angle_beta 91.09(2)
_cell_angle_gamma 90
_cell_formula_units_Z 2
_cell_length_a 5.626(3)
_cell_length_b 18.512(5)
_cell_length_c 8.957(4)
_cell_measurement_reflns_used 13173
_cell_measurement_temperature 100(2)
_cell_measurement_theta_max 36.8200
_cell_measurement_theta_min 3.1560
_cell_volume 932.7(7)
_computing_cell_refinement 'CrysAlisPro 1.171.38.46 (Rigaku OD, 2015)'
_computing_data_collection 'CrysAlisPro 1.171.38.46 (Rigaku OD, 2015)'
_computing_data_reduction 'CrysAlisPro 1.171.38.46 (Rigaku OD, 2015)'
_computing_molecular_graphics 'Olex2 (Dolomanov et al., 2009)'
_computing_publication_material 'Olex2 (Dolomanov et al., 2009)'
_computing_structure_refinement 'ShelXL (Sheldrick, 2015)'
_computing_structure_solution 'ShelXS (Sheldrick, 2008)'
_diffrn_ambient_temperature 100(2)
_diffrn_detector 'CCD plate'
_diffrn_detector_area_resol_mean 8.3359
_diffrn_detector_type 'Sapphire2, large Be window'
_diffrn_measured_fraction_theta_full 0.998
_diffrn_measured_fraction_theta_max 0.955
_diffrn_measurement_details
;
List of Runs (angles in degrees, time in seconds):

  # Type    Start    End  Width  t~exp~   \w     \q     \k     \f   Frames
#--------------------------------------------------------------------------
  1  \w    -54.00  60.75   0.75   10.00    --   30.00 -79.00   0.00  153
  2  \w    -54.00  60.75   0.75   10.00    --   30.00 -79.00  90.00  153
  3  \w    -54.00  60.75   0.75   10.00    --   30.00 -79.00 180.00  153
  4  \w    -54.00  60.75   0.75   10.00    --   30.00 -79.00 270.00  153
  5  \w    -54.00  60.75   0.75   20.00    --   48.00 -79.00  45.00  153
  6  \w    -54.00  60.75   0.75   20.00    --   48.00 -79.00 135.00  153
  7  \w    -54.00  60.75   0.75   20.00    --   48.00 -79.00 225.00  153
  8  \w    -54.00  60.75   0.75   20.00    --   48.00 -79.00 315.00  153
;
_diffrn_measurement_device 'four-circle diffractometer'
_diffrn_measurement_device_type 'Xcalibur, Sapphire2, large Be window'
_diffrn_measurement_method '\w scans'
_diffrn_orient_matrix_type 'CrysAlisPro convention (1999,Acta A55,543-557)'
_diffrn_orient_matrix_UB_11 0.0666595000
_diffrn_orient_matrix_UB_12 0.0217107000
_diffrn_orient_matrix_UB_13 0.0508333000
_diffrn_orient_matrix_UB_21 -0.0029693000
_diffrn_orient_matrix_UB_22 -0.0281456000
_diffrn_orient_matrix_UB_23 0.0536755000
_diffrn_orient_matrix_UB_31 0.1069724000
_diffrn_orient_matrix_UB_32 -0.0143227000
_diffrn_orient_matrix_UB_33 -0.0284339000
_diffrn_radiation_monochromator graphite
_diffrn_radiation_probe x-ray
_diffrn_radiation_type MoK\a
_diffrn_radiation_wavelength 0.71073
_diffrn_reflns_av_R_equivalents 0.0196
_diffrn_reflns_av_unetI/netI 0.0169
_diffrn_reflns_Laue_measured_fraction_full 0.998
_diffrn_reflns_Laue_measured_fraction_max 0.955
_diffrn_reflns_limit_h_max 9
_diffrn_reflns_limit_h_min -8
_diffrn_reflns_limit_k_max 30
_diffrn_reflns_limit_k_min -30
_diffrn_reflns_limit_l_max 14
_diffrn_reflns_limit_l_min -14
_diffrn_reflns_number 16596
_diffrn_reflns_point_group_measured_fraction_full 0.998
_diffrn_reflns_point_group_measured_fraction_max 0.955
_diffrn_reflns_theta_full 25.242
_diffrn_reflns_theta_max 36.794
_diffrn_reflns_theta_min 3.165
_diffrn_source 'fine-focus sealed X-ray tube'
_diffrn_source_type 'Enhance (Mo) X-ray Source'
_diffrn_standards_number 0
_exptl_absorpt_coefficient_mu 2.206
_exptl_absorpt_correction_T_max 0.779
_exptl_absorpt_correction_T_min 0.623
_exptl_absorpt_correction_type analytical
_exptl_absorpt_process_details
'CrysAlisPro 1.171.38.46 (Rigaku Oxford Diffraction, 2015) Analytical numeric absorption correction using a multifaceted crystal	model based on expressions derived by R.C. Clark & J.S. Reid. (Clark, R. C. & Reid, J. S. (1995). Acta Cryst. A51, 887-897) Empirical absorption correction using spherical harmonics, implemented in SCALE3 ABSPACK scaling algorithm.'
_exptl_crystal_colour colourless
_exptl_crystal_colour_primary colourless
_exptl_crystal_density_diffrn 1.913
_exptl_crystal_description block
_exptl_crystal_F_000 528
_exptl_crystal_size_max 0.33
_exptl_crystal_size_mid 0.25
_exptl_crystal_size_min 0.19
_refine_diff_density_max 1.153
_refine_diff_density_min -0.350
_refine_diff_density_rms 0.105
_refine_ls_extinction_method none
_refine_ls_goodness_of_fit_ref 1.124
_refine_ls_hydrogen_treatment mixed
_refine_ls_matrix_type full
_refine_ls_number_parameters 117
_refine_ls_number_reflns 4576
_refine_ls_number_restraints 3
_refine_ls_restrained_S_all 1.124
_refine_ls_R_factor_all 0.0196
_refine_ls_R_factor_gt 0.0180
_refine_ls_shift/su_max 0.001
_refine_ls_shift/su_mean 0.000
_refine_ls_structure_factor_coef Fsqd
_refine_ls_weighting_details 'w=1/[\s^2^(Fo^2^)+(0.0227P)^2^+0.1494P] where P=(Fo^2^+2Fc^2^)/3'
_refine_ls_weighting_scheme calc
_refine_ls_wR_factor_gt 0.0438
_refine_ls_wR_factor_ref 0.0443
_reflns_Friedel_coverage 0.000
_reflns_number_gt 4349
_reflns_number_total 4576
_reflns_threshold_expression 'I > 2\s(I)'
_cod_data_source_file d0ra10151f2.cif
_cod_data_source_block 2a4mprmsbcl
_cod_database_code 7242846
_shelx_shelxl_version_number 2017/1
_chemical_oxdiff_formula 'C10 N6 Sb Cl5 O H18'
_shelx_space_group_comment
;
The symmetry employed for this shelxl refinement is uniquely defined
by the following loop, which should always be used as a source of
symmetry information in preference to the above space-group names.
They are only intended as comments.
;
_shelx_estimated_absorpt_t_max 0.679
_shelx_estimated_absorpt_t_min 0.530
_reflns_odcompleteness_completeness 99.80
_reflns_odcompleteness_iscentric 1
_reflns_odcompleteness_theta 26.32
_olex2_refinement_description
;
1. Fixed Uiso
 At 1.2 times of:
  All C(H) groups, All N(H) groups, All N(H,H) groups
 At 1.5 times of:
  All C(H,H,H) groups, All O(H,H) groups
2. Restrained distances
 O1W-H1WB = O1W-H1WA
 0.88 with sigma of 0.02
 H1WA-H1WB
 1.44 with sigma of 0.02
3.a Aromatic/amide H refined with riding coordinates:
 N1(H1), C6(H6), C5(H5)
3.b X=CH2 refined with riding coordinates:
 N2(H2A,H2B)
3.c Idealised Me refined as rotating group:
 C7(H7A,H7B,H7C)
;
_olex2_submission_special_instructions 'No special instructions were received'
_oxdiff_exptl_absorpt_empirical_details
;
Empirical correction (ABSPACK) includes:
- Absorption correction using spherical harmonics
- Frame scaling
;
_oxdiff_exptl_absorpt_empirical_full_max 1.143
_oxdiff_exptl_absorpt_empirical_full_min 0.909

loop_
_space_group_symop_operation_xyz
'x, y, z'
'-x, y+1/2, -z'
'-x, -y, -z'
'x, -y-1/2, z'

loop_
_atom_site_label
_atom_site_type_symbol
_atom_site_fract_x
_atom_site_fract_y
_atom_site_fract_z
_atom_site_U_iso_or_equiv
_atom_site_adp_type
_atom_site_occupancy
_atom_site_site_symmetry_order
_atom_site_calc_flag
_atom_site_refinement_flags_posn
_atom_site_refinement_flags_adp
_atom_site_refinement_flags_occupancy
_atom_site_disorder_assembly
_atom_site_disorder_group
Sb Sb 0.41776(2) 0.250000 -0.53265(2) 0.00900(2) Uani 1 2 d S T P . .
Cl1 Cl 0.39483(4) 0.38962(2) -0.54727(3) 0.01460(4) Uani 1 1 d . . . . .
Cl4 Cl 0.41828(6) 0.250000 -0.19595(3) 0.01336(5) Uani 1 2 d S T P . .
Cl2 Cl 0.44890(6) 0.250000 -0.80479(3) 0.01312(5) Uani 1 2 d S T P . .
Cl3 Cl -0.00838(6) 0.250000 -0.53858(4) 0.01768(6) Uani 1 2 d S T P . .
N3 N 0.23751(14) 0.49624(4) 0.12842(9) 0.01149(13) Uani 1 1 d . . . . .
N1 N 0.04091(14) 0.38376(4) 0.12096(9) 0.01263(13) Uani 1 1 d . . . . .
H1 H 0.031312 0.339606 0.084930 0.015 Uiso 1 1 calc R . . . .
N2 N 0.37713(16) 0.40434(5) -0.01960(10) 0.01459(14) Uani 1 1 d . . . . .
H2A H 0.490880 0.433223 -0.049629 0.018 Uiso 1 1 calc R . . . .
H2B H 0.367912 0.359866 -0.053930 0.018 Uiso 1 1 calc R . . . .
C2 C 0.21953(16) 0.42784(5) 0.07745(10) 0.01112(14) Uani 1 1 d . . . . .
C4 C 0.07859(16) 0.51936(5) 0.22640(10) 0.01147(14) Uani 1 1 d . . . . .
C6 C -0.12302(17) 0.40690(5) 0.21929(11) 0.01370(15) Uani 1 1 d . . . . .
H6 H -0.247059 0.375527 0.249057 0.016 Uiso 1 1 calc R . . . .
C7 C 0.10654(19) 0.59445(5) 0.28430(11) 0.01598(16) Uani 1 1 d . . . . .
H7A H 0.200346 0.593605 0.377605 0.024 Uiso 1 1 calc GR . . . .
H7B H -0.050532 0.615081 0.302984 0.024 Uiso 1 1 calc GR . . . .
H7C H 0.188165 0.624011 0.210382 0.024 Uiso 1 1 calc GR . . . .
C5 C -0.10936(17) 0.47521(5) 0.27521(11) 0.01382(15) Uani 1 1 d . . . . .
H5 H -0.221920 0.492501 0.344402 0.017 Uiso 1 1 calc R . . . .
O1W O -0.05989(18) 0.250000 -0.03025(12) 0.01506(18) Uani 1 2 d DS T P . .
H1WA H 0.043(3) 0.250000 -0.101(2) 0.023 Uiso 1 2 d DRS T P . .
H1WB H -0.203(3) 0.250000 -0.066(2) 0.023 Uiso 1 2 d DRS T P . .

loop_
_atom_site_aniso_label
_atom_site_aniso_U_11
_atom_site_aniso_U_22
_atom_site_aniso_U_33
_atom_site_aniso_U_23
_atom_site_aniso_U_13
_atom_site_aniso_U_12
Sb 0.00747(4) 0.01108(4) 0.00845(4) 0.000 0.00056(2) 0.000
Cl1 0.01429(9) 0.01284(9) 0.01672(10) -0.00084(7) 0.00158(7) -0.00041(7)
Cl4 0.01654(13) 0.01279(12) 0.01080(12) 0.000 0.00161(9) 0.000
Cl2 0.01714(13) 0.01347(12) 0.00875(11) 0.000 0.00028(9) 0.000
Cl3 0.00831(12) 0.01701(13) 0.02775(17) 0.000 0.00099(11) 0.000
N3 0.0125(3) 0.0104(3) 0.0116(3) 0.0000(2) 0.0006(2) -0.0001(2)
N1 0.0128(3) 0.0102(3) 0.0149(3) 0.0005(2) 0.0006(3) -0.0011(2)
N2 0.0156(3) 0.0108(3) 0.0175(4) -0.0018(3) 0.0049(3) -0.0009(3)
C2 0.0120(3) 0.0102(3) 0.0112(3) 0.0010(3) 0.0001(3) -0.0001(3)
C4 0.0121(3) 0.0113(3) 0.0110(3) 0.0003(3) -0.0006(3) 0.0003(3)
C6 0.0128(4) 0.0128(3) 0.0155(4) 0.0017(3) 0.0015(3) -0.0014(3)
C7 0.0184(4) 0.0130(4) 0.0165(4) -0.0028(3) 0.0016(3) -0.0011(3)
C5 0.0129(4) 0.0139(4) 0.0148(4) 0.0006(3) 0.0027(3) 0.0001(3)
O1W 0.0128(4) 0.0150(4) 0.0174(5) 0.000 0.0007(3) 0.000

loop_
_atom_type_symbol
_atom_type_description
_atom_type_scat_dispersion_real
_atom_type_scat_dispersion_imag
_atom_type_scat_source
C C 0.0033 0.0016 'International Tables Vol C Tables 4.2.6.8 and 6.1.1.4'
H H 0.0000 0.0000 'International Tables Vol C Tables 4.2.6.8 and 6.1.1.4'
Cl Cl 0.1484 0.1585 'International Tables Vol C Tables 4.2.6.8 and 6.1.1.4'
N N 0.0061 0.0033 'International Tables Vol C Tables 4.2.6.8 and 6.1.1.4'
O O 0.0106 0.0060 'International Tables Vol C Tables 4.2.6.8 and 6.1.1.4'
Sb Sb -0.5866 1.5461 'International Tables Vol C Tables 4.2.6.8 and 6.1.1.4'

loop_
_exptl_crystal_face_index_h
_exptl_crystal_face_index_k
_exptl_crystal_face_index_l
_exptl_crystal_face_perp_dist
7 -6 -5 0.1107
-1 -26 1 0.1265
1 -25 -3 0.1178
1 -19 9 0.1002
4 23 0 0.1230
-5 18 4 0.0799
7 -9 -4 0.1018
5 1 10 0.0899
0 -7 -12 0.0412
-7 6 5 0.1107

loop_
_geom_angle_atom_site_label_1
_geom_angle_atom_site_label_2
_geom_angle_atom_site_label_3
_geom_angle
_geom_angle_site_symmetry_1
_geom_angle_site_symmetry_3
_geom_angle_publ_flag
Cl1 Sb Cl1 171.939(12) 4_565 . ?
Cl1 Sb Cl4 92.847(6) 4_565 . ?
Cl1 Sb Cl4 92.847(6) . . ?
Cl2 Sb Cl1 87.368(6) . . ?
Cl2 Sb Cl1 87.367(6) . 4_565 ?
Cl2 Sb Cl4 175.840(11) . . ?
Cl3 Sb Cl1 87.138(6) . . ?
Cl3 Sb Cl1 87.138(6) . 4_565 ?
Cl3 Sb Cl4 90.24(2) . . ?
Cl3 Sb Cl2 93.92(2) . . ?
C4 N3 C2 118.46(8) . . ?
C6 N1 C2 120.84(8) . . ?
N3 C2 N1 121.21(8) . . ?
N2 C2 N3 118.86(8) . . ?
N2 C2 N1 119.91(9) . . ?
N3 C4 C7 117.39(8) . . ?
N3 C4 C5 122.18(9) . . ?
C5 C4 C7 120.43(9) . . ?
N1 C6 C5 119.85(9) . . ?
C6 C5 C4 117.44(9) . . ?

loop_
_geom_bond_atom_site_label_1
_geom_bond_atom_site_label_2
_geom_bond_distance
_geom_bond_site_symmetry_2
_geom_bond_publ_flag
Sb Cl1 2.5910(7) . ?
Sb Cl1 2.5910(7) 4_565 ?
Sb Cl4 3.0157(14) . ?
Sb Cl2 2.4472(11) . ?
Sb Cl3 2.3971(13) . ?
N3 C2 1.3491(12) . ?
N3 C4 1.3352(13) . ?
N1 C2 1.3574(13) . ?
N1 C6 1.3568(13) . ?
N2 C2 1.3268(13) . ?
C4 C7 1.4908(14) . ?
C4 C5 1.4124(14) . ?
C6 C5 1.3617(14) . ?

loop_
_geom_hbond_atom_site_label_D
_geom_hbond_atom_site_label_H
_geom_hbond_atom_site_label_A
_geom_hbond_distance_DH
_geom_hbond_distance_HA
_geom_hbond_distance_DA
_geom_hbond_angle_DHA
_geom_hbond_site_symmetry_A
_geom_hbond_publ_flag
N1 H1 O1W 0.88 2.01 2.8736(12) 165.0 . yes
N2 H2A N3 0.88 2.14 3.0197(15) 178.4 3_665 yes
N2 H2B Cl4 0.88 2.42 3.2750(11) 164.5 . yes
O1W H1WA Cl4 0.870(15) 2.289(15) 3.0971(17) 154.6(19) . yes
O1W H1WB Cl4 0.861(15) 2.408(15) 3.2644(19) 172.8(19) 1_455 yes

loop_
_exptl_oxdiff_crystal_face_indexfrac_h
_exptl_oxdiff_crystal_face_indexfrac_k
_exptl_oxdiff_crystal_face_indexfrac_l
_exptl_oxdiff_crystal_face_x
_exptl_oxdiff_crystal_face_y
_exptl_oxdiff_crystal_face_z
6.9995 -5.9997 -4.9990 0.0822 -0.1202 0.9768
-1.0000 -25.9979 1.0007 -0.5802 0.7884 0.2369
0.9998 -24.9982 -2.9987 -0.6285 0.5397 0.5503
0.9999 -18.9978 8.9989 0.1116 1.0148 0.1232
3.9998 22.9982 -0.0008 0.7659 -0.6592 0.0985
-4.9996 17.9987 3.9988 0.2608 -0.2771 -0.9063
6.9995 -8.9994 -3.9991 0.0679 0.0179 0.9914
4.9998 1.0007 9.9980 0.8632 0.4936 0.2362
-0.0001 -7.0002 -11.9976 -0.7619 -0.4469 0.4414
-6.9995 5.9997 4.9990 -0.0822 0.1202 -0.9768
